data_7038195
loop_
_publ_author_name
'Grubba, Rafa\/l'
'Zauliczny, Mateusz'
'Ponikiewski, \/Lukasz'
'Pikies, Jerzy'

_publ_section_title
;
 The reactivity of 1,1-dichloro-2,2-di-tert-butyldiphosphane towards
 lithiated metal carbonyls: a new entry to phosphanylphosphinidene dimers.
;
_journal_issue 12
_journal_name_full 'Dalton transactions (Cambridge, England : 2003)'
_journal_page_first 4961
_journal_page_last 4964
_journal_paper_doi 10.1039/c5dt04983k
_journal_volume 45
_journal_year 2016
_chemical_absolute_configuration unk
_chemical_formula_moiety 'C40 H66 O4 P4 W2'
_chemical_formula_sum 'C40 H66 O4 P4 W2'
_chemical_formula_weight 1102.51
_chemical_name_systematic
;
 ?
;
_chemical_properties_physical 'Air-sensitive, Moisture-sensitive, Oxygen-sensitive'
_space_group_IT_number 154
_symmetry_cell_setting hexagonal
_symmetry_space_group_name_Hall 'P 32 2"'
_symmetry_space_group_name_H-M 'P 32 2 1'
_atom_sites_solution_hydrogens geom
_atom_sites_solution_primary direct
_atom_sites_solution_secondary difmap
_audit_creation_date 2015-09-28T16:13:59-00:00
_audit_creation_method 'WinGX routine CIF_UPDATE'
_audit_update_record
;
2015-12-04 deposited with the CCDC.
2016-01-19 downloaded from the CCDC.
;
_cell_angle_alpha 90
_cell_angle_beta 90
_cell_angle_gamma 120
_cell_formula_units_Z 3
_cell_length_a 21.4329(8)
_cell_length_b 21.4329(8)
_cell_length_c 8.8370(3)
_cell_measurement_reflns_used 6973
_cell_measurement_temperature 150(2)
_cell_measurement_theta_max 28.3542
_cell_measurement_theta_min 2.19
_cell_volume 3515.6(2)
_computing_cell_refinement
;
        CrysAlisPro, Agilent Technologies,
        Version 1.171.35.15 (release 03-08-2011 CrysAlis171 .NET)
        (compiled Aug  3 2011,13:03:54)
;
_computing_data_collection
;
        CrysAlisPro, Agilent Technologies,
        Version 1.171.35.15 (release 03-08-2011 CrysAlis171 .NET)
        (compiled Aug  3 2011,13:03:54)
;
_computing_data_reduction
;
        CrysAlisPro, Agilent Technologies,
        Version 1.171.35.15 (release 03-08-2011 CrysAlis171 .NET)
        (compiled Aug  3 2011,13:03:54)
;
_computing_structure_refinement 'SHELXL-97 (Sheldrick, 2008)'
_diffrn_ambient_temperature 150(2)
_diffrn_detector_area_resol_mean 8.1883
_diffrn_measured_fraction_theta_full 0.988
_diffrn_measured_fraction_theta_max 0.988
_diffrn_measurement_device_type 'Xcalibur, Sapphire2, large Be window'
_diffrn_measurement_method '\w scans'
_diffrn_orient_matrix_UB_11 0.0231576
_diffrn_orient_matrix_UB_12 0.0198093
_diffrn_orient_matrix_UB_13 0.0605172
_diffrn_orient_matrix_UB_21 0.0254593
_diffrn_orient_matrix_UB_22 0.024502
_diffrn_orient_matrix_UB_23 -0.0526063
_diffrn_orient_matrix_UB_31 -0.016542
_diffrn_orient_matrix_UB_32 0.0215614
_diffrn_orient_matrix_UB_33 0.0040731
_diffrn_radiation_monochromator graphite
_diffrn_radiation_type MoK\a
_diffrn_radiation_wavelength 0.71073
_diffrn_reflns_av_R_equivalents 0.0739
_diffrn_reflns_av_unetI/netI 0.065
_diffrn_reflns_limit_h_max 15
_diffrn_reflns_limit_h_min -26
_diffrn_reflns_limit_k_max 25
_diffrn_reflns_limit_k_min -21
_diffrn_reflns_limit_l_max 10
_diffrn_reflns_limit_l_min -9
_diffrn_reflns_number 14861
_diffrn_reflns_theta_full 25.98
_diffrn_reflns_theta_max 25.98
_diffrn_reflns_theta_min 2.55
_exptl_absorpt_coefficient_mu 5.075
_exptl_absorpt_correction_T_max 1
_exptl_absorpt_correction_T_min 0.43874
_exptl_absorpt_correction_type multi-scan
_exptl_absorpt_process_details
;
        CrysAlisPro, Agilent Technologies,
        Version 1.171.35.15 (release 03-08-2011 CrysAlis171 .NET)
        (compiled Aug  3 2011,13:03:54)
        Empirical absorption correction using spherical harmonics,
 implemented in SCALE3 ABSPACK scaling algorithm.
;
_exptl_crystal_colour red
_exptl_crystal_density_diffrn 1.562
_exptl_crystal_density_method 'not measured'
_exptl_crystal_description block
_exptl_crystal_F_000 1638
_exptl_crystal_recrystallization_method 'Re-crystallisation from solvent: pentane'
_exptl_crystal_size_max 0.22
_exptl_crystal_size_mid 0.21
_exptl_crystal_size_min 0.2
_platon_squeeze_details
;
The solvent (O.5 molecule pro unit cell) contribution was modelled
by the SQUEEZE procedure of PLATON
;
_refine_diff_density_max 1.97
_refine_diff_density_min -0.704
_refine_diff_density_rms 0.146
_refine_ls_abs_structure_details 'Flack H D (1983), Acta Cryst. A39, 876-881'
_refine_ls_abs_structure_Flack -0.010(13)
_refine_ls_extinction_method none
_refine_ls_goodness_of_fit_ref 1.056
_refine_ls_hydrogen_treatment constr
_refine_ls_matrix_type full
_refine_ls_number_parameters 226
_refine_ls_number_reflns 4537
_refine_ls_number_restraints 0
_refine_ls_restrained_S_all 1.056
_refine_ls_R_factor_all 0.0453
_refine_ls_R_factor_gt 0.0403
_refine_ls_shift/su_max 0.002
_refine_ls_shift/su_mean 0
_refine_ls_structure_factor_coef Fsqd
_refine_ls_weighting_details 'calc w=1/[\s^2^(Fo^2^)+(0.0436P)^2^+0.0000P] where P=(Fo^2^+2Fc^2^)/3'
_refine_ls_weighting_scheme calc
_refine_ls_wR_factor_gt 0.0903
_refine_ls_wR_factor_ref 0.094
_reflns_number_gt 4161
_reflns_number_total 4537
_reflns_threshold_expression >2\s(I)
_cod_data_source_file c5dt04983k2.cif
_cod_data_source_block zm5a
_cod_depositor_comments 'Adding full bibliography for 7038194--7038196.cif.'
_cod_original_sg_symbol_Hall '-P 32 2"'
_cod_database_code 7038195

loop_
_symmetry_equiv_pos_as_xyz
'x, y, z'
'-y, x-y, z+2/3'
'-x+y, -x, z+1/3'
'y, x, -z'
'x-y, -y, -z+1/3'
'-x, -x+y, -z+2/3'

loop_
_atom_site_label
_atom_site_type_symbol
_atom_site_fract_x
_atom_site_fract_y
_atom_site_fract_z
_atom_site_U_iso_or_equiv
_atom_site_adp_type
_atom_site_occupancy
_atom_site_symmetry_multiplicity
_atom_site_calc_flag
_atom_site_refinement_flags
C1 C 0.2881(6) 0.0757(4) 0.0081(10) 0.035(2) Uani 1 1 d .
C2 C 0.2611(5) 0.1098(4) 0.1071(9) 0.0277(19) Uani 1 1 d .
C3 C 0.3171(4) 0.1507(4) 0.2207(9) 0.0288(19) Uani 1 1 d .
C4 C 0.3769(5) 0.1389(5) 0.1870(11) 0.037(2) Uani 1 1 d .
C5 C 0.3594(5) 0.0947(5) 0.0550(10) 0.032(2) Uani 1 1 d .
C6 C 0.2438(6) 0.0215(5) -0.1148(11) 0.049(3) Uani 1 1 d .
H6A H 0.2741 0.0064 -0.1686 0.074 Uiso 1 1 calc R
H6B H 0.2259 0.0438 -0.1863 0.074 Uiso 1 1 calc R
H6C H 0.2029 -0.0207 -0.0683 0.074 Uiso 1 1 calc R
C7 C 0.1867(5) 0.1003(5) 0.1139(11) 0.038(2) Uani 1 1 d .
H7A H 0.1847 0.1306 0.1947 0.057 Uiso 1 1 calc R
H7B H 0.1515 0.0497 0.1346 0.057 Uiso 1 1 calc R
H7C H 0.1753 0.1144 0.0168 0.057 Uiso 1 1 calc R
C8 C 0.3105(5) 0.1874(5) 0.3578(9) 0.034(2) Uani 1 1 d .
H8A H 0.2648 0.1875 0.354 0.051 Uiso 1 1 calc R
H8B H 0.3507 0.2371 0.361 0.051 Uiso 1 1 calc R
H8C H 0.3115 0.1616 0.4485 0.051 Uiso 1 1 calc R
C9 C 0.4393(6) 0.1573(6) 0.2930(10) 0.048(3) Uani 1 1 d .
H9A H 0.473 0.1452 0.2445 0.072 Uiso 1 1 calc R
H9B H 0.4211 0.1297 0.3869 0.072 Uiso 1 1 calc R
H9C H 0.4641 0.2089 0.3161 0.072 Uiso 1 1 calc R
C10 C 0.4044(7) 0.0657(6) -0.0073(11) 0.053(3) Uani 1 1 d .
H10A H 0.381 0.0366 -0.0973 0.08 Uiso 1 1 calc R
H10B H 0.4099 0.0357 0.0692 0.08 Uiso 1 1 calc R
H10C H 0.4519 0.1058 -0.0349 0.08 Uiso 1 1 calc R
C11 C 0.4015(5) 0.1857(5) -0.2171(9) 0.0284(19) Uani 1 1 d .
C12 C 0.2921(4) 0.1985(4) -0.1844(9) 0.0227(16) Uani 1 1 d .
C13 C 0.5402(5) 0.3569(5) 0.0746(10) 0.0294(19) Uani 1 1 d .
C14 C 0.5975(5) 0.4356(5) 0.0600(12) 0.042(2) Uani 1 1 d .
H14A H 0.6151 0.4456 -0.0445 0.063 Uiso 1 1 calc R
H14B H 0.6375 0.4462 0.1285 0.063 Uiso 1 1 calc R
H14C H 0.5767 0.4658 0.0866 0.063 Uiso 1 1 calc R
C15 C 0.5137(5) 0.3422(5) 0.2378(9) 0.030(2) Uani 1 1 d .
H15A H 0.477 0.2913 0.2489 0.046 Uiso 1 1 calc R
H15B H 0.4929 0.3723 0.2641 0.046 Uiso 1 1 calc R
H15C H 0.5543 0.3534 0.3055 0.046 Uiso 1 1 calc R
C16 C 0.5721(5) 0.3078(6) 0.0379(9) 0.037(2) Uani 1 1 d .
H16A H 0.5343 0.2572 0.0468 0.056 Uiso 1 1 calc R
H16B H 0.611 0.3178 0.1092 0.056 Uiso 1 1 calc R
H16C H 0.5911 0.3174 -0.0655 0.056 Uiso 1 1 calc R
C17 C 0.4847(5) 0.3743(4) -0.2417(10) 0.0267(18) Uani 1 1 d .
C18 C 0.5475(5) 0.3680(5) -0.3130(10) 0.032(2) Uani 1 1 d .
H18A H 0.5891 0.3896 -0.2449 0.048 Uiso 1 1 calc R
H18B H 0.5608 0.3933 -0.4104 0.048 Uiso 1 1 calc R
H18C H 0.5321 0.317 -0.3288 0.048 Uiso 1 1 calc R
C19 C 0.4219(5) 0.3397(5) -0.3537(9) 0.0300(19) Uani 1 1 d .
H19A H 0.381 0.343 -0.3138 0.045 Uiso 1 1 calc R
H19B H 0.4076 0.2889 -0.3682 0.045 Uiso 1 1 calc R
H19C H 0.4368 0.3649 -0.451 0.045 Uiso 1 1 calc R
O1 O 0.4219(4) 0.1736(4) -0.3288(7) 0.0392(16) Uani 1 1 d .
O2 O 0.2505(4) 0.1912(4) -0.2754(7) 0.0408(16) Uani 1 1 d .
P1 P 0.36731(12) 0.31653(11) 0.0712(2) 0.0227(5) Uani 1 1 d .
P2 P 0.45741(12) 0.32396(11) -0.0540(2) 0.0226(5) Uani 1 1 d .
W1 W 0.357923(17) 0.198742(16) -0.03114(3) 0.02205(10) Uani 1 1 d .
C20 C 0.5078(5) 0.4553(5) -0.2242(10) 0.033(2) Uani 1 1 d .
H20A H 0.4679 0.4594 -0.1808 0.049 Uiso 1 1 calc R
H20B H 0.5204 0.4787 -0.3236 0.049 Uiso 1 1 calc R
H20C H 0.5498 0.4789 -0.157 0.049 Uiso 1 1 calc R

loop_
_atom_site_aniso_label
_atom_site_aniso_U_11
_atom_site_aniso_U_22
_atom_site_aniso_U_33
_atom_site_aniso_U_23
_atom_site_aniso_U_13
_atom_site_aniso_U_12
C1 0.052(6) 0.022(4) 0.026(5) 0.002(4) 0.016(4) 0.016(4)
C2 0.040(5) 0.022(4) 0.015(4) 0.001(3) 0.000(4) 0.011(4)
C3 0.039(5) 0.017(4) 0.028(4) 0.004(3) 0.004(4) 0.012(4)
C4 0.048(6) 0.033(5) 0.032(5) 0.014(4) 0.013(4) 0.022(5)
C5 0.055(6) 0.028(5) 0.021(5) 0.015(4) 0.019(4) 0.026(5)
C6 0.069(8) 0.024(5) 0.039(6) -0.003(4) 0.011(5) 0.012(5)
C7 0.031(5) 0.030(5) 0.039(6) -0.004(4) 0.003(4) 0.005(4)
C8 0.041(5) 0.035(5) 0.018(4) 0.002(4) 0.003(4) 0.014(4)
C9 0.069(8) 0.067(7) 0.029(5) 0.016(5) 0.011(5) 0.051(6)
C10 0.097(9) 0.052(7) 0.038(6) 0.027(5) 0.041(6) 0.057(7)
C11 0.031(5) 0.032(5) 0.021(4) -0.003(4) -0.005(4) 0.015(4)
C12 0.026(4) 0.021(4) 0.020(4) 0.000(3) 0.009(4) 0.011(3)
C13 0.024(4) 0.037(5) 0.033(5) -0.005(4) -0.006(4) 0.019(4)
C14 0.032(5) 0.039(5) 0.050(6) -0.017(5) -0.019(5) 0.014(4)
C15 0.033(5) 0.043(5) 0.019(4) -0.004(4) -0.008(4) 0.022(4)
C16 0.035(5) 0.063(7) 0.025(5) -0.003(5) -0.004(4) 0.032(5)
C17 0.032(5) 0.029(5) 0.022(4) 0.001(4) -0.004(4) 0.018(4)
C18 0.027(4) 0.041(5) 0.022(5) 0.011(4) 0.007(4) 0.011(4)
C19 0.041(5) 0.038(5) 0.015(4) 0.002(4) 0.004(4) 0.023(4)
O1 0.063(5) 0.048(4) 0.020(3) 0.010(3) 0.019(3) 0.038(4)
O2 0.046(4) 0.051(4) 0.025(3) -0.003(3) -0.009(3) 0.024(4)
P1 0.0275(12) 0.0256(11) 0.0152(10) 0.0002(8) -0.0012(9) 0.0134(9)
P2 0.0231(10) 0.0244(11) 0.0191(11) -0.0015(9) -0.0015(9) 0.0109(9)
W1 0.02758(19) 0.02290(18) 0.01504(16) 0.00040(13) 0.00182(14) 0.01215(15)
C20 0.036(5) 0.025(4) 0.032(5) 0.003(4) 0.005(4) 0.012(4)

loop_
_atom_type_symbol
_atom_type_description
_atom_type_scat_dispersion_real
_atom_type_scat_dispersion_imag
_atom_type_scat_source
C C 0.0033 0.0016 'International Tables Vol C Tables 4.2.6.8 and 6.1.1.4'
H H 0 0 'International Tables Vol C Tables 4.2.6.8 and 6.1.1.4'
O O 0.0106 0.006 'International Tables Vol C Tables 4.2.6.8 and 6.1.1.4'
P P 0.1023 0.0942 'International Tables Vol C Tables 4.2.6.8 and 6.1.1.4'
W W -0.849 6.8722 'International Tables Vol C Tables 4.2.6.8 and 6.1.1.4'

loop_
_geom_angle_atom_site_label_1
_geom_angle_atom_site_label_2
_geom_angle_atom_site_label_3
_geom_angle
_geom_angle_site_symmetry_1
_geom_angle_site_symmetry_3
C5 C1 C2 108.9(8) . .
C5 C1 C6 126.3(9) . .
C2 C1 C6 124.5(9) . .
C5 C1 W1 74.4(5) . .
C2 C1 W1 73.0(5) . .
C6 C1 W1 124.2(6) . .
C1 C2 C3 107.6(8) . .
C1 C2 C7 128.7(8) . .
C3 C2 C7 123.2(7) . .
C1 C2 W1 71.2(5) . .
C3 C2 W1 75.2(4) . .
C7 C2 W1 125.4(6) . .
C4 C3 C2 106.5(7) . .
C4 C3 C8 125.7(8) . .
C2 C3 C8 127.2(8) . .
C4 C3 W1 74.0(5) . .
C2 C3 W1 68.9(4) . .
C8 C3 W1 129.2(5) . .
C5 C4 C3 108.7(8) . .
C5 C4 C9 125.5(8) . .
C3 C4 C9 124.6(8) . .
C5 C4 W1 69.5(5) . .
C3 C4 W1 71.4(5) . .
C9 C4 W1 134.7(7) . .
C4 C5 C1 108.2(8) . .
C4 C5 C10 124.7(9) . .
C1 C5 C10 126.6(9) . .
C4 C5 W1 76.1(5) . .
C1 C5 W1 70.1(5) . .
C10 C5 W1 126.1(6) . .
C1 C6 H6A 109.5 . .
C1 C6 H6B 109.5 . .
H6A C6 H6B 109.5 . .
C1 C6 H6C 109.5 . .
H6A C6 H6C 109.5 . .
H6B C6 H6C 109.5 . .
C2 C7 H7A 109.5 . .
C2 C7 H7B 109.5 . .
H7A C7 H7B 109.5 . .
C2 C7 H7C 109.5 . .
H7A C7 H7C 109.5 . .
H7B C7 H7C 109.5 . .
C3 C8 H8A 109.5 . .
C3 C8 H8B 109.5 . .
H8A C8 H8B 109.5 . .
C3 C8 H8C 109.5 . .
H8A C8 H8C 109.5 . .
H8B C8 H8C 109.5 . .
C4 C9 H9A 109.5 . .
C4 C9 H9B 109.5 . .
H9A C9 H9B 109.5 . .
C4 C9 H9C 109.5 . .
H9A C9 H9C 109.5 . .
H9B C9 H9C 109.5 . .
C5 C10 H10A 109.5 . .
C5 C10 H10B 109.5 . .
H10A C10 H10B 109.5 . .
C5 C10 H10C 109.5 . .
H10A C10 H10C 109.5 . .
H10B C10 H10C 109.5 . .
O1 C11 W1 174.7(8) . .
O2 C12 W1 173.3(7) . .
C14 C13 C15 108.7(8) . .
C14 C13 C16 110.6(8) . .
C15 C13 C16 107.7(7) . .
C14 C13 P2 116.3(6) . .
C15 C13 P2 107.7(6) . .
C16 C13 P2 105.5(6) . .
C13 C14 H14A 109.5 . .
C13 C14 H14B 109.5 . .
H14A C14 H14B 109.5 . .
C13 C14 H14C 109.5 . .
H14A C14 H14C 109.5 . .
H14B C14 H14C 109.5 . .
C13 C15 H15A 109.5 . .
C13 C15 H15B 109.5 . .
H15A C15 H15B 109.5 . .
C13 C15 H15C 109.5 . .
H15A C15 H15C 109.5 . .
H15B C15 H15C 109.5 . .
C13 C16 H16A 109.5 . .
C13 C16 H16B 109.5 . .
H16A C16 H16B 109.5 . .
C13 C16 H16C 109.5 . .
H16A C16 H16C 109.5 . .
H16B C16 H16C 109.5 . .
C19 C17 C18 106.6(7) . .
C19 C17 C20 108.5(7) . .
C18 C17 C20 109.4(7) . .
C19 C17 P2 110.0(6) . .
C18 C17 P2 109.7(5) . .
C20 C17 P2 112.4(6) . .
C17 C18 H18A 109.5 . .
C17 C18 H18B 109.5 . .
H18A C18 H18B 109.5 . .
C17 C18 H18C 109.5 . .
H18A C18 H18C 109.5 . .
H18B C18 H18C 109.5 . .
C17 C19 H19A 109.5 . .
C17 C19 H19B 109.5 . .
H19A C19 H19B 109.5 . .
C17 C19 H19C 109.5 . .
H19A C19 H19C 109.5 . .
H19B C19 H19C 109.5 . .
P2 P1 P1 107.84(13) . 4
P2 P1 W1 61.62(8) . .
P1 P1 W1 116.85(11) 4 .
C17 P2 C13 110.0(4) . .
C17 P2 P1 119.8(3) . .
C13 P2 P1 110.6(3) . .
C17 P2 W1 122.8(3) . .
C13 P2 W1 119.3(3) . .
P1 P2 W1 67.85(8) . .
C12 W1 C11 79.4(3) . .
C12 W1 C1 92.6(3) . .
C11 W1 C1 92.6(3) . .
C12 W1 C2 90.8(3) . .
C11 W1 C2 127.4(3) . .
C1 W1 C2 35.9(3) . .
C12 W1 C5 124.7(3) . .
C11 W1 C5 84.5(3) . .
C1 W1 C5 35.5(3) . .
C2 W1 C5 59.3(3) . .
C12 W1 C3 121.9(3) . .
C11 W1 C3 143.0(3) . .
C1 W1 C3 59.2(3) . .
C2 W1 C3 35.9(3) . .
C5 W1 C3 58.5(3) . .
C12 W1 C4 148.1(3) . .
C11 W1 C4 111.4(3) . .
C1 W1 C4 58.0(3) . .
C2 W1 C4 58.4(3) . .
C5 W1 C4 34.4(3) . .
C3 W1 C4 34.6(3) . .
C12 W1 P2 100.2(2) . .
C11 W1 P2 82.7(3) . .
C1 W1 P2 165.2(3) . .
C2 W1 P2 149.6(2) . .
C5 W1 P2 129.8(3) . .
C3 W1 P2 118.0(2) . .
C4 W1 P2 110.7(2) . .
C12 W1 P1 87.1(2) . .
C11 W1 P1 127.9(3) . .
C1 W1 P1 138.4(2) . .
C2 W1 P1 102.5(2) . .
C5 W1 P1 140.6(2) . .
C3 W1 P1 85.94(19) . .
C4 W1 P1 106.4(2) . .
P2 W1 P1 50.53(7) . .
C17 C20 H20A 109.5 . .
C17 C20 H20B 109.5 . .
H20A C20 H20B 109.5 . .
C17 C20 H20C 109.5 . .
H20A C20 H20C 109.5 . .
H20B C20 H20C 109.5 . .

loop_
_geom_bond_atom_site_label_1
_geom_bond_atom_site_label_2
_geom_bond_distance
_geom_bond_site_symmetry_2
C1 C5 1.432(14) .
C1 C2 1.434(12) .
C1 C6 1.526(12) .
C1 W1 2.316(8) .
C2 C3 1.471(11) .
C2 C7 1.505(12) .
C2 W1 2.340(8) .
C3 C4 1.454(13) .
C3 C8 1.489(11) .
C3 W1 2.424(8) .
C4 C5 1.430(13) .
C4 C9 1.515(14) .
C4 W1 2.459(9) .
C5 C10 1.489(12) .
C5 W1 2.372(8) .
C6 H6A 0.98 .
C6 H6B 0.98 .
C6 H6C 0.98 .
C7 H7A 0.98 .
C7 H7B 0.98 .
C7 H7C 0.98 .
C8 H8A 0.98 .
C8 H8B 0.98 .
C8 H8C 0.98 .
C9 H9A 0.98 .
C9 H9B 0.98 .
C9 H9C 0.98 .
C10 H10A 0.98 .
C10 H10B 0.98 .
C10 H10C 0.98 .
C11 O1 1.160(10) .
C11 W1 1.978(9) .
C12 O2 1.152(10) .
C12 W1 1.954(8) .
C13 C14 1.516(13) .
C13 C15 1.525(13) .
C13 C16 1.547(12) .
C13 P2 1.920(9) .
C14 H14A 0.98 .
C14 H14B 0.98 .
C14 H14C 0.98 .
C15 H15A 0.98 .
C15 H15B 0.98 .
C15 H15C 0.98 .
C16 H16A 0.98 .
C16 H16B 0.98 .
C16 H16C 0.98 .
C17 C19 1.531(12) .
C17 C18 1.552(12) .
C17 C20 1.556(12) .
C17 P2 1.905(9) .
C18 H18A 0.98 .
C18 H18B 0.98 .
C18 H18C 0.98 .
C19 H19A 0.98 .
C19 H19B 0.98 .
C19 H19C 0.98 .
P1 P2 2.161(3) .
P1 P1 2.267(4) 4
P1 W1 2.593(2) .
P2 W1 2.463(2) .
C20 H20A 0.98 .
C20 H20B 0.98 .
C20 H20C 0.98 .

loop_
_geom_torsion_atom_site_label_1
_geom_torsion_atom_site_label_2
_geom_torsion_atom_site_label_3
_geom_torsion_atom_site_label_4
_geom_torsion
_geom_torsion_site_symmetry_1
C5 C1 C2 C3 -0.6(9) .
C6 C1 C2 C3 172.9(8) .
W1 C1 C2 C3 -66.9(5) .
C5 C1 C2 C7 -173.0(8) .
C6 C1 C2 C7 0.5(14) .
W1 C1 C2 C7 120.7(9) .
C5 C1 C2 W1 66.3(6) .
C6 C1 C2 W1 -120.2(8) .
C1 C2 C3 C4 -0.8(9) .
C7 C2 C3 C4 172.1(8) .
W1 C2 C3 C4 -65.0(6) .
C1 C2 C3 C8 -171.9(8) .
C7 C2 C3 C8 1.0(13) .
W1 C2 C3 C8 123.9(8) .
C1 C2 C3 W1 64.2(5) .
C7 C2 C3 W1 -122.9(8) .
C2 C3 C4 C5 2.0(9) .
C8 C3 C4 C5 173.2(7) .
W1 C3 C4 C5 -59.7(6) .
C2 C3 C4 C9 -166.4(8) .
C8 C3 C4 C9 4.9(14) .
W1 C3 C4 C9 132.0(9) .
C2 C3 C4 W1 61.6(5) .
C8 C3 C4 W1 -127.1(8) .
C3 C4 C5 C1 -2.4(10) .
C9 C4 C5 C1 165.8(9) .
W1 C4 C5 C1 -63.2(6) .
C3 C4 C5 C10 -174.6(8) .
C9 C4 C5 C10 -6.4(14) .
W1 C4 C5 C10 124.5(8) .
C3 C4 C5 W1 60.9(6) .
C9 C4 C5 W1 -131.0(9) .
C2 C1 C5 C4 1.9(9) .
C6 C1 C5 C4 -171.5(8) .
W1 C1 C5 C4 67.2(6) .
C2 C1 C5 C10 173.9(8) .
C6 C1 C5 C10 0.5(14) .
W1 C1 C5 C10 -120.8(8) .
C2 C1 C5 W1 -65.3(6) .
C6 C1 C5 W1 121.3(9) .
C19 C17 P2 C13 170.5(6) .
C18 C17 P2 C13 53.5(7) .
C20 C17 P2 C13 -68.4(7) .
C19 C17 P2 P1 -59.7(6) .
C18 C17 P2 P1 -176.6(5) .
C20 C17 P2 P1 61.4(7) .
C19 C17 P2 W1 21.8(7) .
C18 C17 P2 W1 -95.1(6) .
C20 C17 P2 W1 142.9(5) .
C14 C13 P2 C17 33.2(8) .
C15 C13 P2 C17 155.5(6) .
C16 C13 P2 C17 -89.8(6) .
C14 C13 P2 P1 -101.4(7) .
C15 C13 P2 P1 20.9(6) .
C16 C13 P2 P1 135.6(5) .
C14 C13 P2 W1 -176.8(6) .
C15 C13 P2 W1 -54.6(6) .
C16 C13 P2 W1 60.1(7) .
P1 P1 P2 C17 4.8(3) 4
W1 P1 P2 C17 116.2(3) .
P1 P1 P2 C13 134.3(3) 4
W1 P1 P2 C13 -114.3(3) .
P1 P1 P2 W1 -111.43(9) 4
C5 C1 W1 C12 156.3(5) .
C2 C1 W1 C12 -87.8(5) .
C6 C1 W1 C12 32.8(9) .
C5 C1 W1 C11 76.8(5) .
C2 C1 W1 C11 -167.2(5) .
C6 C1 W1 C11 -46.7(9) .
C5 C1 W1 C2 -116.0(7) .
C6 C1 W1 C2 120.5(11) .
C2 C1 W1 C5 116.0(7) .
C6 C1 W1 C5 -123.5(10) .
C5 C1 W1 C3 -77.7(5) .
C2 C1 W1 C3 38.2(5) .
C6 C1 W1 C3 158.8(10) .
C5 C1 W1 C4 -36.9(5) .
C2 C1 W1 C4 79.0(5) .
C6 C1 W1 C4 -160.4(10) .
C5 C1 W1 P2 5.8(11) .
C2 C1 W1 P2 121.8(8) .
C6 C1 W1 P2 -117.7(10) .
C5 C1 W1 P1 -115.2(5) .
C2 C1 W1 P1 0.8(7) .
C6 C1 W1 P1 121.3(7) .
C1 C2 W1 C12 93.4(6) .
C3 C2 W1 C12 -151.7(5) .
C7 C2 W1 C12 -31.3(7) .
C1 C2 W1 C11 16.1(7) .
C3 C2 W1 C11 131.1(5) .
C7 C2 W1 C11 -108.5(7) .
C3 C2 W1 C1 114.9(7) .
C7 C2 W1 C1 -124.6(9) .
C1 C2 W1 C5 -37.4(5) .
C3 C2 W1 C5 77.5(5) .
C7 C2 W1 C5 -162.1(8) .
C1 C2 W1 C3 -114.9(7) .
C7 C2 W1 C3 120.4(9) .
C1 C2 W1 C4 -77.8(6) .
C3 C2 W1 C4 37.1(5) .
C7 C2 W1 C4 157.6(8) .
C1 C2 W1 P2 -154.7(5) .
C3 C2 W1 P2 -39.8(7) .
C7 C2 W1 P2 80.7(8) .
C1 C2 W1 P1 -179.5(5) .
C3 C2 W1 P1 -64.6(4) .
C7 C2 W1 P1 55.9(7) .
C4 C5 W1 C12 -144.8(5) .
C1 C5 W1 C12 -29.2(6) .
C10 C5 W1 C12 92.1(10) .
C4 C5 W1 C11 142.1(6) .
C1 C5 W1 C11 -102.3(5) .
C10 C5 W1 C11 19.1(9) .
C4 C5 W1 C1 -115.6(7) .
C10 C5 W1 C1 121.4(11) .
C4 C5 W1 C2 -77.8(5) .
C1 C5 W1 C2 37.8(5) .
C10 C5 W1 C2 159.2(10) .
C4 C5 W1 C3 -35.6(5) .
C1 C5 W1 C3 80.0(5) .
C10 C5 W1 C3 -158.6(10) .
C1 C5 W1 C4 115.6(7) .
C10 C5 W1 C4 -123.0(12) .
C4 C5 W1 P2 66.3(6) .
C1 C5 W1 P2 -178.1(4) .
C10 C5 W1 P2 -56.7(10) .
C4 C5 W1 P1 -6.8(7) .
C1 C5 W1 P1 108.8(5) .
C10 C5 W1 P1 -129.8(8) .
C4 C3 W1 C12 149.2(5) .
C2 C3 W1 C12 33.9(6) .
C8 C3 W1 C12 -87.5(8) .
C4 C3 W1 C11 31.6(8) .
C2 C3 W1 C11 -83.7(7) .
C8 C3 W1 C11 154.9(7) .
C4 C3 W1 C1 77.1(6) .
C2 C3 W1 C1 -38.2(5) .
C8 C3 W1 C1 -159.6(9) .
C4 C3 W1 C2 115.3(7) .
C8 C3 W1 C2 -121.4(10) .
C4 C3 W1 C5 35.3(5) .
C2 C3 W1 C5 -80.0(5) .
C8 C3 W1 C5 158.6(9) .
C2 C3 W1 C4 -115.3(7) .
C8 C3 W1 C4 123.3(10) .
C4 C3 W1 P2 -86.3(5) .
C2 C3 W1 P2 158.5(4) .
C8 C3 W1 P2 37.0(8) .
C4 C3 W1 P1 -126.8(5) .
C2 C3 W1 P1 117.9(4) .
C8 C3 W1 P1 -3.5(7) .
C5 C4 W1 C12 63.8(8) .
C3 C4 W1 C12 -55.4(8) .
C9 C4 W1 C12 -176.0(8) .
C5 C4 W1 C11 -41.0(6) .
C3 C4 W1 C11 -160.2(5) .
C9 C4 W1 C11 79.2(9) .
C5 C4 W1 C1 38.2(5) .
C3 C4 W1 C1 -81.0(6) .
C9 C4 W1 C1 158.4(10) .
C5 C4 W1 C2 80.7(6) .
C3 C4 W1 C2 -38.5(5) .
C9 C4 W1 C2 -159.1(10) .
C3 C4 W1 C5 -119.2(8) .
C9 C4 W1 C5 120.2(11) .
C5 C4 W1 C3 119.2(8) .
C9 C4 W1 C3 -120.6(11) .
C5 C4 W1 P2 -131.2(5) .
C3 C4 W1 P2 109.7(5) .
C9 C4 W1 P2 -11.0(10) .
C5 C4 W1 P1 175.5(5) .
C3 C4 W1 P1 56.3(5) .
C9 C4 W1 P1 -64.3(9) .
C17 P2 W1 C12 -34.6(4) .
C13 P2 W1 C12 179.5(4) .
P1 P2 W1 C12 77.5(2) .
C17 P2 W1 C11 43.2(4) .
C13 P2 W1 C11 -102.7(4) .
P1 P2 W1 C11 155.3(3) .
C17 P2 W1 C1 115.4(9) .
C13 P2 W1 C1 -30.5(9) .
P1 P2 W1 C1 -132.5(8) .
C17 P2 W1 C2 -144.1(5) .
C13 P2 W1 C2 70.0(5) .
P1 P2 W1 C2 -32.0(4) .
C17 P2 W1 C5 119.8(4) .
C13 P2 W1 C5 -26.1(4) .
P1 P2 W1 C5 -128.1(3) .
C17 P2 W1 C3 -169.3(4) .
C13 P2 W1 C3 44.8(4) .
P1 P2 W1 C3 -57.2(2) .
C17 P2 W1 C4 153.4(4) .
C13 P2 W1 C4 7.5(4) .
P1 P2 W1 C4 -94.5(2) .
C17 P2 W1 P1 -112.1(3) .
C13 P2 W1 P1 102.0(3) .
P2 P1 W1 C12 -105.8(2) .
P1 P1 W1 C12 -9.1(2) 4
P2 P1 W1 C11 -31.7(3) .
P1 P1 W1 C11 65.0(3) 4
P2 P1 W1 C1 163.6(4) .
P1 P1 W1 C1 -99.7(4) 4
P2 P1 W1 C2 164.0(2) .
P1 P1 W1 C2 -99.3(2) 4
P2 P1 W1 C5 107.6(4) .
P1 P1 W1 C5 -155.7(4) 4
P2 P1 W1 C3 132.0(2) .
P1 P1 W1 C3 -131.3(2) 4
P2 P1 W1 C4 103.6(2) .
P1 P1 W1 C4 -159.7(2) 4
P1 P1 W1 P2 96.70(12) 4

loop_
_platon_squeeze_void_nr
_platon_squeeze_void_average_x
_platon_squeeze_void_average_y
_platon_squeeze_void_average_z
_platon_squeeze_void_volume
_platon_squeeze_void_count_electrons
1 0.000 0.000 -0.025 271.2 25.6
2 0.412 0.412 0.000 9.1 1.5
3 0.588 0.000 0.333 8.7 2.3
4 0.000 0.588 0.666 8.7 0.9
